data_7045843
loop_
_publ_author_name
'Molter, Anja'
'Kathrein, Stefanie'
'Kircher, Brigitte'
'Mohr, Fabian'

_publ_section_title
;
 Anti-tumour active gold(i), palladium(ii) and ruthenium(ii) complexes
 with thio- and selenoureato ligands: a comparative study.
;
_journal_issue 14
_journal_name_full 'Dalton transactions (Cambridge, England : 2003)'
_journal_page_first 5055
_journal_page_last 5064
_journal_paper_doi 10.1039/C7DT04180B
_journal_volume 47
_journal_year 2018
_chemical_formula_moiety 'C40 H39 N3 O3 P Ru Se, F6 P'
_chemical_formula_sum 'C40 H39 F6 N3 O3 P2 Ru Se'
_chemical_formula_weight 965.71
_space_group_crystal_system monoclinic
_space_group_IT_number 14
_space_group_name_Hall '-P 2ybc'
_space_group_name_H-M_alt 'P 1 21/c 1'
_symmetry_space_group_name_Hall '-P 2ybc'
_symmetry_space_group_name_H-M 'P 1 21/c 1'
_atom_sites_solution_hydrogens geom
_audit_creation_date 2018-03-05
_audit_creation_method
;
Olex2 1.2
(compiled 2017.08.10 svn.r3461 for OlexSys, GUI svn.r5381)
;
_audit_update_record
;
2018-03-05 deposited with the CCDC.
2018-03-12 downloaded from the CCDC.
;
_cell_angle_alpha 90
_cell_angle_beta 94.871(3)
_cell_angle_gamma 90
_cell_formula_units_Z 4
_cell_length_a 12.1000(3)
_cell_length_b 22.0455(6)
_cell_length_c 15.1620(5)
_cell_measurement_reflns_used 10731
_cell_measurement_temperature 150
_cell_measurement_theta_max 29.3672
_cell_measurement_theta_min 2.6873
_cell_volume 4029.9(2)
_computing_cell_refinement
;
CrysAlisPro, Oxford Diffraction Ltd.,
Version 1.171.33.34d (release 27-02-2009 CrysAlis171 .NET)
(compiled Feb 27 2009,15:38:38)
;
_computing_data_collection
;
CrysAlisPro, Oxford Diffraction Ltd.,
Version 1.171.33.34d (release 27-02-2009 CrysAlis171 .NET)
(compiled Feb 27 2009,15:38:38)
;
_computing_data_reduction
;
CrysAlisPro, Oxford Diffraction Ltd.,
Version 1.171.33.34d (release 27-02-2009 CrysAlis171 .NET)
(compiled Feb 27 2009,15:38:38)
;
_computing_molecular_graphics 'Olex2 (Dolomanov et al., 2009)'
_computing_publication_material 'Olex2 (Dolomanov et al., 2009)'
_computing_structure_refinement 'ShelXL (Sheldrick, 2015)'
_computing_structure_solution 'SHELXS-97 (Sheldrick, 1990)/Bruker'
_diffrn_ambient_temperature 150.0
_diffrn_detector_area_resol_mean 16.2705
_diffrn_measured_fraction_theta_full 0.994
_diffrn_measured_fraction_theta_max 0.844
_diffrn_measurement_details
;
#__ type_ start__ end____ width___ exp.time_
  1 omega  -96.00  -67.00   1.0000   40.4600
omega____ theta____ kappa____ phi______ frames
    -      -19.6975  179.0000  120.0000 29

#__ type_ start__ end____ width___ exp.time_
  2 omega  -42.00   53.00   1.0000   40.4600
omega____ theta____ kappa____ phi______ frames
    -      -19.6975   37.0000 -120.0000 95

#__ type_ start__ end____ width___ exp.time_
  3 omega  -44.00   53.00   1.0000   40.4600
omega____ theta____ kappa____ phi______ frames
    -      -19.6975   37.0000  -30.0000 97

#__ type_ start__ end____ width___ exp.time_
  4 omega  -45.00   10.00   1.0000   40.4600
omega____ theta____ kappa____ phi______ frames
    -      -19.6975  -77.0000   90.0000 55
;
_diffrn_measurement_device_type 'Goniometer Xcalibur, detector: Eos (Gemini ultra Mo)'
_diffrn_measurement_method '\w scans'
_diffrn_orient_matrix_UB_11 0.0194742153
_diffrn_orient_matrix_UB_12 -0.0017188899
_diffrn_orient_matrix_UB_13 0.0454363221
_diffrn_orient_matrix_UB_21 0.0550765598
_diffrn_orient_matrix_UB_22 0.0044608327
_diffrn_orient_matrix_UB_23 -0.0112153753
_diffrn_orient_matrix_UB_31 -0.0066696731
_diffrn_orient_matrix_UB_32 0.0317915976
_diffrn_orient_matrix_UB_33 0.0039863050
_diffrn_radiation_monochromator graphite
_diffrn_radiation_type MoK\a
_diffrn_radiation_wavelength 0.71073
_diffrn_reflns_av_R_equivalents 0.0529
_diffrn_reflns_av_unetI/netI 0.0638
_diffrn_reflns_Laue_measured_fraction_full 0.994
_diffrn_reflns_Laue_measured_fraction_max 0.844
_diffrn_reflns_limit_h_max 7
_diffrn_reflns_limit_h_min -16
_diffrn_reflns_limit_k_max 26
_diffrn_reflns_limit_k_min -30
_diffrn_reflns_limit_l_max 19
_diffrn_reflns_limit_l_min -20
_diffrn_reflns_number 21745
_diffrn_reflns_point_group_measured_fraction_full 0.994
_diffrn_reflns_point_group_measured_fraction_max 0.844
_diffrn_reflns_theta_full 25.050
_diffrn_reflns_theta_max 29.460
_diffrn_reflns_theta_min 2.697
_diffrn_source 'Enhance (Mo) X-ray Source'
_exptl_absorpt_coefficient_mu 1.441
_exptl_absorpt_correction_T_max 1.00000
_exptl_absorpt_correction_T_min 0.71625
_exptl_absorpt_correction_type multi-scan
_exptl_absorpt_process_details
;
CrysAlisPro, Oxford Diffraction Ltd.,
Version 1.171.33.34d (release 27-02-2009 CrysAlis171 .NET)
(compiled Feb 27 2009,15:38:38)
Empirical absorption correction using spherical harmonics,
 implemented in SCALE3 ABSPACK scaling algorithm.
;
_exptl_crystal_colour orange
_exptl_crystal_colour_primary orange
_exptl_crystal_density_diffrn 1.592
_exptl_crystal_density_method 'not measured'
_exptl_crystal_description block
_exptl_crystal_F_000 1944
_exptl_crystal_size_max 0.09
_exptl_crystal_size_mid 0.09
_exptl_crystal_size_min 0.06
_refine_diff_density_max 2.006
_refine_diff_density_min -1.140
_refine_diff_density_rms 0.138
_refine_ls_extinction_method none
_refine_ls_goodness_of_fit_ref 0.962
_refine_ls_hydrogen_treatment constr
_refine_ls_matrix_type full
_refine_ls_number_parameters 510
_refine_ls_number_reflns 9435
_refine_ls_number_restraints 0
_refine_ls_restrained_S_all 0.962
_refine_ls_R_factor_all 0.0653
_refine_ls_R_factor_gt 0.0466
_refine_ls_shift/su_max 0.002
_refine_ls_shift/su_mean 0.000
_refine_ls_structure_factor_coef Fsqd
_refine_ls_weighting_details 'w=1/[\s^2^(Fo^2^)+(0.0754P)^2^] where P=(Fo^2^+2Fc^2^)/3'
_refine_ls_weighting_scheme calc
_refine_ls_wR_factor_gt 0.1166
_refine_ls_wR_factor_ref 0.1210
_reflns_Friedel_coverage 0.000
_reflns_number_gt 6808
_reflns_number_total 9435
_reflns_threshold_expression 'I > 2\s(I)'
_cod_data_source_file c7dt04180b2.cif
_cod_data_source_block ams205_2
_cod_depositor_comments 'Adding full bibliography for 7045840--7045844.cif.'
_cod_database_code 7045843
_shelx_shelxl_version_number 2018/1
_shelx_space_group_comment
;
The symmetry employed for this shelxl refinement is uniquely defined
by the following loop, which should always be used as a source of
symmetry information in preference to the above space-group names.
They are only intended as comments.
;
_reflns_odcompleteness_completeness 98.76
_reflns_odcompleteness_iscentric 1
_reflns_odcompleteness_theta 26.32
_olex2_refinement_description
;
1. Fixed Uiso
 At 1.2 times of:
  All C(H) groups, All C(H,H) groups
 At 1.5 times of:
  All C(H,H,H) groups
2.a Ternary CH refined with riding coordinates:
 C20(H20)
2.b Secondary CH2 refined with riding coordinates:
 C9(H9A,H9B), C11(H11A,H11B)
2.c Aromatic/amide H refined with riding coordinates:
 C44(H44), C32(H32), C35(H35), C41(H41), C3(H3), C31(H31), C4(H4), C55(H55),
 C51(H51), C54(H54), C33(H33), C53(H53), C6(H6), C52(H52), C43(H43), C2DA(H2DA),
  C34(H34), C7(H7), C42(H42)
2.d Idealised Me refined as rotating group:
 C13(H13A,H13B,H13C), C22(H22A,H22B,H22C), C21(H21A,H21B,H21C), C12(H12A,H12B,
 H12C), C10(H10A,H10B,H10C)
;
_olex2_date_sample_data_collection 2009-08-05
_olex2_submission_special_instructions 'No special instructions were received'

loop_
_space_group_symop_operation_xyz
'x, y, z'
'-x, y+1/2, -z+1/2'
'-x, -y, -z'
'x, -y-1/2, z-1/2'

loop_
_atom_site_label
_atom_site_type_symbol
_atom_site_fract_x
_atom_site_fract_y
_atom_site_fract_z
_atom_site_U_iso_or_equiv
_atom_site_adp_type
_atom_site_occupancy
_atom_site_site_symmetry_order
_atom_site_calc_flag
_atom_site_refinement_flags_posn
Ru1 Ru 0.81308(2) 0.61730(2) 0.71045(2) 0.01660(8) Uani 1 1 d .
Se1 Se 0.62533(3) 0.58194(2) 0.65952(2) 0.01994(10) Uani 1 1 d .
P1 P 0.75536(8) 0.60520(4) 0.85323(6) 0.01829(19) Uani 1 1 d .
P2 P 0.88221(9) 0.33861(5) 0.65206(7) 0.0289(2) Uani 1 1 d .
O1 O 0.7534(2) 0.70451(10) 0.71841(17) 0.0219(5) Uani 1 1 d .
F5 F 0.9289(3) 0.39325(11) 0.71439(19) 0.0524(8) Uani 1 1 d .
F4 F 0.8343(2) 0.28451(12) 0.59060(17) 0.0436(6) Uani 1 1 d .
N2 N 0.5685(3) 0.71119(13) 0.6554(2) 0.0224(7) Uani 1 1 d .
C1 C 0.6657(3) 0.73130(15) 0.6904(2) 0.0202(7) Uani 1 1 d .
C50 C 0.6323(3) 0.65064(16) 0.8741(2) 0.0204(7) Uani 1 1 d .
C44 C 0.9071(3) 0.68461(17) 0.9409(3) 0.0255(8) Uani 1 1 d .
H44 H 0.880259 0.713080 0.897205 0.031 Uiso 1 1 calc R
C8 C 0.5402(3) 0.65341(15) 0.6358(2) 0.0192(7) Uani 1 1 d .
N1 N 0.4387(3) 0.64546(14) 0.5955(2) 0.0235(7) Uani 1 1 d .
C40 C 0.8628(3) 0.62585(17) 0.9402(2) 0.0227(8) Uani 1 1 d .
C30 C 0.7141(3) 0.52932(16) 0.8858(2) 0.0210(7) Uani 1 1 d .
F6 F 0.9996(3) 0.33122(19) 0.6167(3) 0.0917(13) Uani 1 1 d .
C17 C 0.8694(3) 0.58191(16) 0.5799(2) 0.0220(8) Uani 1 1 d .
C14 C 1.0036(3) 0.61424(17) 0.7401(3) 0.0240(8) Uani 1 1 d .
C32 C 0.7069(4) 0.42077(17) 0.8629(3) 0.0302(9) Uani 1 1 d .
H32 H 0.720963 0.386393 0.827747 0.036 Uiso 1 1 calc R
C2 C 0.6749(3) 0.79891(15) 0.6977(2) 0.0216(7) Uani 1 1 d .
C35 C 0.6659(3) 0.52108(18) 0.9649(3) 0.0281(9) Uani 1 1 d .
H35 H 0.651365 0.555274 1.000206 0.034 Uiso 1 1 calc R
C9 C 0.3638(3) 0.69725(18) 0.5735(3) 0.0299(9) Uani 1 1 d .
H9A H 0.321147 0.689332 0.516010 0.036 Uiso 1 1 calc R
H9B H 0.408875 0.734205 0.566833 0.036 Uiso 1 1 calc R
C41 C 0.9080(3) 0.58404(19) 1.0024(3) 0.0292(9) Uani 1 1 d .
H41 H 0.880465 0.543679 1.002010 0.035 Uiso 1 1 calc R
C3 C 0.7793(3) 0.82502(17) 0.7079(3) 0.0262(8) Uani 1 1 d .
H3 H 0.843091 0.799740 0.711619 0.031 Uiso 1 1 calc R
C11 C 0.3965(4) 0.58680(18) 0.5614(3) 0.0335(10) Uani 1 1 d .
H11A H 0.314594 0.586271 0.560556 0.040 Uiso 1 1 calc R
H11B H 0.426131 0.553944 0.601131 0.040 Uiso 1 1 calc R
C15 C 0.9739(3) 0.65662(16) 0.6739(3) 0.0259(8) Uani 1 1 d .
C18 C 0.8894(3) 0.53883(16) 0.6505(2) 0.0217(7) Uani 1 1 d .
C16 C 0.9098(3) 0.64118(18) 0.5936(3) 0.0271(8) Uani 1 1 d .
C31 C 0.7332(3) 0.47840(16) 0.8345(3) 0.0238(8) Uani 1 1 d .
H31 H 0.764656 0.483265 0.779601 0.029 Uiso 1 1 calc R
C13 C 1.0836(3) 0.63077(19) 0.8180(3) 0.0302(9) Uani 1 1 d .
H13A H 1.074295 0.673660 0.832721 0.045 Uiso 1 1 calc GR
H13B H 1.159722 0.623756 0.802994 0.045 Uiso 1 1 calc GR
H13C H 1.068724 0.605661 0.869026 0.045 Uiso 1 1 calc GR
F3 F 0.8477(4) 0.38469(15) 0.5757(3) 0.0975(15) Uani 1 1 d .
F1 F 0.9159(4) 0.29278(14) 0.7285(2) 0.0927(15) Uani 1 1 d .
C4 C 0.7922(4) 0.88732(17) 0.7129(3) 0.0291(9) Uani 1 1 d .
H4 H 0.863699 0.905399 0.719107 0.035 Uiso 1 1 calc R
C55 C 0.5290(3) 0.62584(17) 0.8520(2) 0.0235(8) Uani 1 1 d .
H55 H 0.523250 0.584812 0.832963 0.028 Uiso 1 1 calc R
C5 C 0.6976(4) 0.92201(15) 0.7086(3) 0.0273(9) Uani 1 1 d .
C19 C 0.9552(3) 0.55514(16) 0.7296(3) 0.0230(8) Uani 1 1 d .
C51 C 0.6392(3) 0.71103(17) 0.9030(3) 0.0298(9) Uani 1 1 d .
H51 H 0.709575 0.728765 0.919246 0.036 Uiso 1 1 calc R
C54 C 0.4328(3) 0.65999(18) 0.8571(3) 0.0284(9) Uani 1 1 d .
H54 H 0.362166 0.642271 0.841964 0.034 Uiso 1 1 calc R
C33 C 0.6603(4) 0.41337(18) 0.9419(3) 0.0337(10) Uani 1 1 d .
H33 H 0.642897 0.373887 0.961601 0.040 Uiso 1 1 calc R
C20 C 0.7997(3) 0.56345(19) 0.4962(3) 0.0285(9) Uani 1 1 d .
H20 H 0.737493 0.537908 0.514980 0.034 Uiso 1 1 calc R
C53 C 0.4408(4) 0.7201(2) 0.8844(3) 0.0337(10) Uani 1 1 d .
H53 H 0.375847 0.744030 0.886869 0.040 Uiso 1 1 calc R
C22 C 0.8682(4) 0.5231(2) 0.4384(3) 0.0390(11) Uani 1 1 d .
H22A H 0.821328 0.509498 0.386277 0.059 Uiso 1 1 calc GR
H22B H 0.896022 0.487822 0.472699 0.059 Uiso 1 1 calc GR
H22C H 0.930939 0.546446 0.419351 0.059 Uiso 1 1 calc GR
C6 C 0.5917(4) 0.89806(18) 0.7003(3) 0.0353(10) Uani 1 1 d .
H6 H 0.528362 0.923575 0.699710 0.042 Uiso 1 1 calc R
C21 C 0.7476(4) 0.6167(2) 0.4448(3) 0.0437(12) Uani 1 1 d .
H21A H 0.805740 0.640699 0.420215 0.066 Uiso 1 1 calc GR
H21B H 0.707462 0.642092 0.484474 0.066 Uiso 1 1 calc GR
H21C H 0.695768 0.601602 0.396572 0.066 Uiso 1 1 calc GR
C52 C 0.5437(4) 0.74473(19) 0.9078(3) 0.0366(10) Uani 1 1 d .
H52 H 0.549053 0.785589 0.927568 0.044 Uiso 1 1 calc R
O2 O 0.8022(4) 1.00976(15) 0.7070(3) 0.0686(12) Uani 1 1 d .
O3 O 0.6309(3) 1.01872(14) 0.7304(3) 0.0574(10) Uani 1 1 d .
N3 N 0.7098(4) 0.98844(15) 0.7160(3) 0.0412(10) Uani 1 1 d .
F2 F 0.7637(3) 0.3453(2) 0.6859(3) 0.1046(16) Uani 1 1 d .
C43 C 0.9898(3) 0.70141(18) 1.0050(3) 0.0312(9) Uani 1 1 d .
H43 H 1.017193 0.741818 1.006328 0.037 Uiso 1 1 calc R
C2DA C 1.0329(4) 0.6599(2) 1.0669(3) 0.0376(10) Uani 1 1 d .
H2DA H 1.089586 0.671748 1.110736 0.045 Uiso 1 1 calc R
C34 C 0.6390(4) 0.46374(19) 0.9926(3) 0.0327(9) Uani 1 1 d .
H34 H 0.605634 0.458727 1.046693 0.039 Uiso 1 1 calc R
C7 C 0.5807(4) 0.83565(18) 0.6928(3) 0.0333(10) Uani 1 1 d .
H7 H 0.509073 0.817889 0.684451 0.040 Uiso 1 1 calc R
C42 C 0.9931(4) 0.6012(2) 1.0648(3) 0.0388(11) Uani 1 1 d .
H42 H 1.024138 0.572308 1.106281 0.047 Uiso 1 1 calc R
C12 C 0.4299(4) 0.5755(2) 0.4690(3) 0.0426(11) Uani 1 1 d .
H12A H 0.401799 0.608447 0.429849 0.064 Uiso 1 1 calc GR
H12B H 0.398491 0.536861 0.446938 0.064 Uiso 1 1 calc GR
H12C H 0.510912 0.573912 0.470277 0.064 Uiso 1 1 calc GR
C10 C 0.2844(5) 0.7084(3) 0.6427(4) 0.0604(16) Uani 1 1 d .
H10A H 0.232975 0.740967 0.622995 0.091 Uiso 1 1 calc GR
H10B H 0.325906 0.720255 0.698380 0.091 Uiso 1 1 calc GR
H10C H 0.242440 0.671241 0.652021 0.091 Uiso 1 1 calc GR

loop_
_atom_site_aniso_label
_atom_site_aniso_U_11
_atom_site_aniso_U_22
_atom_site_aniso_U_33
_atom_site_aniso_U_23
_atom_site_aniso_U_13
_atom_site_aniso_U_12
Ru1 0.01487(14) 0.01555(14) 0.01960(15) -0.00009(11) 0.00269(10) 0.00110(11)
Se1 0.01781(18) 0.01829(18) 0.0238(2) -0.00222(14) 0.00188(14) -0.00178(13)
P1 0.0159(4) 0.0188(4) 0.0203(5) -0.0009(3) 0.0023(4) 0.0008(3)
P2 0.0283(6) 0.0292(5) 0.0283(6) -0.0015(4) -0.0025(4) 0.0016(4)
O1 0.0162(13) 0.0177(12) 0.0315(14) -0.0024(10) -0.0002(11) 0.0006(10)
F5 0.068(2) 0.0328(14) 0.0523(18) -0.0091(12) -0.0154(15) -0.0014(14)
F4 0.0397(15) 0.0452(15) 0.0444(15) -0.0137(12) -0.0058(12) -0.0044(12)
N2 0.0186(16) 0.0213(15) 0.0266(17) -0.0006(12) -0.0012(13) -0.0004(12)
C1 0.0239(19) 0.0167(16) 0.0210(18) -0.0020(14) 0.0070(15) -0.0024(14)
C50 0.0189(18) 0.0261(18) 0.0167(17) -0.0019(14) 0.0042(14) 0.0019(14)
C44 0.0221(19) 0.0268(19) 0.028(2) -0.0030(16) 0.0043(16) 0.0014(16)
C8 0.0180(17) 0.0205(17) 0.0196(18) 0.0009(14) 0.0053(14) 0.0007(14)
N1 0.0158(15) 0.0244(16) 0.0297(17) -0.0008(13) -0.0011(13) -0.0014(12)
C40 0.0170(17) 0.0293(19) 0.0222(19) -0.0033(15) 0.0038(15) -0.0017(15)
C30 0.0171(17) 0.0217(17) 0.0241(19) 0.0019(14) 0.0005(15) -0.0001(14)
F6 0.043(2) 0.122(3) 0.114(3) -0.060(3) 0.027(2) -0.025(2)
C17 0.0182(18) 0.0256(19) 0.0229(19) -0.0020(15) 0.0058(15) 0.0012(15)
C14 0.0138(17) 0.0302(19) 0.029(2) -0.0080(16) 0.0077(15) 0.0043(15)
C32 0.031(2) 0.0231(19) 0.037(2) 0.0010(17) 0.0043(18) 0.0011(16)
C2 0.0253(19) 0.0182(17) 0.0211(18) 0.0009(14) 0.0006(15) 0.0016(14)
C35 0.030(2) 0.031(2) 0.023(2) 0.0003(16) 0.0045(17) -0.0010(17)
C9 0.0205(19) 0.035(2) 0.033(2) 0.0032(17) -0.0065(17) 0.0043(17)
C41 0.023(2) 0.037(2) 0.027(2) 0.0032(17) 0.0009(17) -0.0019(17)
C3 0.0250(19) 0.0224(18) 0.031(2) -0.0013(15) 0.0033(17) 0.0003(15)
C11 0.026(2) 0.030(2) 0.042(3) 0.0009(18) -0.0077(19) -0.0103(17)
C15 0.0183(18) 0.0234(18) 0.037(2) 0.0015(16) 0.0108(17) 0.0012(15)
C18 0.0177(17) 0.0257(18) 0.0223(18) -0.0010(15) 0.0060(15) 0.0036(14)
C16 0.023(2) 0.028(2) 0.032(2) 0.0027(16) 0.0116(17) 0.0000(16)
C31 0.0209(18) 0.0265(19) 0.0243(19) 0.0022(15) 0.0035(15) -0.0005(15)
C13 0.0152(18) 0.038(2) 0.038(2) -0.0102(18) 0.0022(17) 0.0005(16)
F3 0.148(4) 0.056(2) 0.076(3) 0.0214(18) -0.061(3) -0.016(2)
F1 0.165(4) 0.0464(18) 0.057(2) 0.0127(15) -0.049(2) -0.018(2)
C4 0.032(2) 0.0232(19) 0.032(2) 0.0007(16) 0.0013(18) -0.0064(16)
C55 0.0233(19) 0.0258(19) 0.0218(19) -0.0012(15) 0.0047(15) -0.0009(15)
C5 0.039(2) 0.0138(16) 0.028(2) 0.0003(15) -0.0070(18) -0.0008(16)
C19 0.0181(17) 0.0244(19) 0.027(2) -0.0001(15) 0.0074(15) 0.0042(15)
C51 0.025(2) 0.028(2) 0.036(2) -0.0116(17) 0.0034(18) 0.0005(16)
C54 0.022(2) 0.038(2) 0.026(2) -0.0013(17) 0.0043(16) 0.0021(17)
C33 0.036(2) 0.029(2) 0.036(2) 0.0111(18) 0.0025(19) -0.0069(18)
C20 0.024(2) 0.042(2) 0.0204(19) -0.0014(17) 0.0044(16) -0.0028(17)
C53 0.026(2) 0.041(2) 0.035(2) -0.0032(19) 0.0072(18) 0.0109(18)
C22 0.037(3) 0.051(3) 0.030(2) -0.011(2) 0.006(2) -0.001(2)
C6 0.032(2) 0.0209(19) 0.051(3) -0.0030(18) -0.007(2) 0.0107(17)
C21 0.036(3) 0.070(3) 0.025(2) 0.004(2) 0.0050(19) 0.012(2)
C52 0.037(2) 0.031(2) 0.042(3) -0.0141(19) 0.004(2) 0.0066(19)
O2 0.067(3) 0.0271(17) 0.108(4) 0.0111(19) -0.012(2) -0.0173(18)
O3 0.069(3) 0.0246(16) 0.076(3) -0.0031(16) -0.006(2) 0.0165(17)
N3 0.059(3) 0.0183(17) 0.043(2) 0.0038(15) -0.017(2) 0.0020(18)
F2 0.060(2) 0.125(3) 0.134(4) -0.078(3) 0.043(2) -0.011(2)
C43 0.027(2) 0.031(2) 0.037(2) -0.0121(18) 0.0089(18) -0.0081(17)
C2DA 0.028(2) 0.058(3) 0.026(2) -0.008(2) -0.0019(18) -0.010(2)
C34 0.036(2) 0.039(2) 0.024(2) 0.0071(18) 0.0058(18) -0.0072(19)
C7 0.024(2) 0.025(2) 0.049(3) -0.0049(18) -0.0047(19) 0.0013(16)
C42 0.033(2) 0.053(3) 0.029(2) 0.011(2) -0.0060(19) -0.001(2)
C12 0.048(3) 0.039(2) 0.039(3) -0.008(2) -0.009(2) -0.011(2)
C10 0.043(3) 0.083(4) 0.058(3) 0.014(3) 0.015(3) 0.032(3)

loop_
_atom_type_symbol
_atom_type_description
_atom_type_scat_dispersion_real
_atom_type_scat_dispersion_imag
_atom_type_scat_source
C C 0.0033 0.0016 'International Tables Vol C Tables 4.2.6.8 and 6.1.1.4'
H H 0.0000 0.0000 'International Tables Vol C Tables 4.2.6.8 and 6.1.1.4'
F F 0.0171 0.0103 'International Tables Vol C Tables 4.2.6.8 and 6.1.1.4'
N N 0.0061 0.0033 'International Tables Vol C Tables 4.2.6.8 and 6.1.1.4'
Se Se -0.0929 2.2259 'International Tables Vol C Tables 4.2.6.8 and 6.1.1.4'
Ru Ru -1.2594 0.8363 'International Tables Vol C Tables 4.2.6.8 and 6.1.1.4'
O O 0.0106 0.0060 'International Tables Vol C Tables 4.2.6.8 and 6.1.1.4'
P P 0.1023 0.0942 'International Tables Vol C Tables 4.2.6.8 and 6.1.1.4'

loop_
_geom_angle_atom_site_label_1
_geom_angle_atom_site_label_2
_geom_angle_atom_site_label_3
_geom_angle
P1 Ru1 Se1 85.09(3)
O1 Ru1 Se1 89.73(7)
O1 Ru1 P1 85.34(7)
O1 Ru1 C17 120.07(12)
O1 Ru1 C14 111.36(12)
O1 Ru1 C15 88.25(12)
O1 Ru1 C18 157.19(12)
O1 Ru1 C16 92.05(12)
O1 Ru1 C19 147.97(12)
C17 Ru1 Se1 87.44(10)
C17 Ru1 P1 153.48(9)
C17 Ru1 C14 78.04(13)
C14 Ru1 Se1 158.38(9)
C14 Ru1 P1 100.79(10)
C15 Ru1 Se1 147.31(11)
C15 Ru1 P1 127.19(11)
C15 Ru1 C17 65.74(14)
C15 Ru1 C14 35.65(14)
C15 Ru1 C16 36.94(15)
C18 Ru1 Se1 91.71(10)
C18 Ru1 P1 117.47(10)
C18 Ru1 C17 37.34(13)
C18 Ru1 C14 67.05(13)
C18 Ru1 C15 78.35(14)
C18 Ru1 C16 66.18(14)
C18 Ru1 C19 37.92(14)
C16 Ru1 Se1 110.62(11)
C16 Ru1 P1 164.10(11)
C16 Ru1 C17 35.94(14)
C16 Ru1 C14 65.57(14)
C19 Ru1 Se1 122.28(10)
C19 Ru1 P1 95.64(10)
C19 Ru1 C17 67.28(14)
C19 Ru1 C14 36.92(14)
C19 Ru1 C15 65.68(13)
C19 Ru1 C16 78.34(14)
C8 Se1 Ru1 105.52(11)
C50 P1 Ru1 113.87(12)
C40 P1 Ru1 112.84(12)
C40 P1 C50 106.01(17)
C30 P1 Ru1 117.60(12)
C30 P1 C50 102.02(17)
C30 P1 C40 103.13(17)
F4 P2 F5 179.27(18)
F6 P2 F5 89.72(18)
F6 P2 F4 91.01(17)
F6 P2 F3 90.4(3)
F6 P2 F2 178.9(2)
F3 P2 F5 90.39(17)
F3 P2 F4 89.56(17)
F3 P2 F2 89.3(3)
F1 P2 F5 89.53(16)
F1 P2 F4 90.52(16)
F1 P2 F6 89.9(3)
F1 P2 F3 179.7(3)
F1 P2 F2 90.4(3)
F2 P2 F5 91.28(19)
F2 P2 F4 87.99(17)
C1 O1 Ru1 135.1(2)
C1 N2 C8 127.3(3)
O1 C1 N2 132.4(3)
O1 C1 C2 112.8(3)
N2 C1 C2 114.9(3)
C55 C50 P1 118.1(3)
C55 C50 C51 118.7(3)
C51 C50 P1 122.8(3)
C40 C44 H44 119.8
C43 C44 H44 119.8
C43 C44 C40 120.4(4)
N2 C8 Se1 128.3(3)
N1 C8 Se1 116.1(3)
N1 C8 N2 115.6(3)
C8 N1 C9 121.6(3)
C8 N1 C11 123.7(3)
C11 N1 C9 114.4(3)
C44 C40 P1 118.9(3)
C41 C40 P1 122.4(3)
C41 C40 C44 118.5(4)
C35 C30 P1 119.8(3)
C35 C30 C31 118.5(3)
C31 C30 P1 121.6(3)
C18 C17 Ru1 67.9(2)
C18 C17 C20 119.5(3)
C16 C17 Ru1 71.3(2)
C16 C17 C18 118.1(3)
C16 C17 C20 122.3(3)
C20 C17 Ru1 129.0(3)
C15 C14 Ru1 69.4(2)
C15 C14 C13 120.7(4)
C15 C14 C19 116.8(4)
C13 C14 Ru1 135.1(2)
C19 C14 Ru1 67.2(2)
C19 C14 C13 122.5(4)
C31 C32 H32 120.0
C33 C32 H32 120.0
C33 C32 C31 120.0(4)
C3 C2 C1 118.9(3)
C3 C2 C7 119.9(3)
C7 C2 C1 121.2(3)
C30 C35 H35 119.6
C34 C35 C30 120.7(4)
C34 C35 H35 119.6
N1 C9 H9A 109.1
N1 C9 H9B 109.1
N1 C9 C10 112.6(4)
H9A C9 H9B 107.8
C10 C9 H9A 109.1
C10 C9 H9B 109.1
C40 C41 H41 119.8
C42 C41 C40 120.3(4)
C42 C41 H41 119.8
C2 C3 H3 119.5
C4 C3 C2 121.1(4)
C4 C3 H3 119.5
N1 C11 H11A 109.4
N1 C11 H11B 109.4
N1 C11 C12 111.1(3)
H11A C11 H11B 108.0
C12 C11 H11A 109.4
C12 C11 H11B 109.4
C14 C15 Ru1 74.9(2)
C14 C15 C16 122.8(3)
C16 C15 Ru1 72.5(2)
C17 C18 Ru1 74.8(2)
C19 C18 Ru1 71.2(2)
C19 C18 C17 120.4(3)
C17 C16 Ru1 72.7(2)
C17 C16 C15 120.3(4)
C15 C16 Ru1 70.6(2)
C30 C31 H31 119.6
C32 C31 C30 120.7(4)
C32 C31 H31 119.6
C14 C13 H13A 109.5
C14 C13 H13B 109.5
C14 C13 H13C 109.5
H13A C13 H13B 109.5
H13A C13 H13C 109.5
H13B C13 H13C 109.5
C3 C4 H4 121.3
C5 C4 C3 117.4(4)
C5 C4 H4 121.3
C50 C55 H55 119.5
C50 C55 C54 121.1(3)
C54 C55 H55 119.5
C4 C5 C6 123.7(3)
C4 C5 N3 118.1(4)
C6 C5 N3 118.2(4)
C14 C19 Ru1 75.9(2)
C18 C19 Ru1 70.9(2)
C18 C19 C14 121.1(3)
C50 C51 H51 120.0
C52 C51 C50 120.0(4)
C52 C51 H51 120.0
C55 C54 H54 120.2
C53 C54 C55 119.6(4)
C53 C54 H54 120.2
C32 C33 H33 120.1
C32 C33 C34 119.8(4)
C34 C33 H33 120.1
C17 C20 H20 107.0
C17 C20 C22 110.0(3)
C22 C20 H20 107.0
C21 C20 C17 113.5(4)
C21 C20 H20 107.0
C21 C20 C22 112.0(3)
C54 C53 H53 120.3
C52 C53 C54 119.4(4)
C52 C53 H53 120.3
C20 C22 H22A 109.5
C20 C22 H22B 109.5
C20 C22 H22C 109.5
H22A C22 H22B 109.5
H22A C22 H22C 109.5
H22B C22 H22C 109.5
C5 C6 H6 121.0
C5 C6 C7 117.9(4)
C7 C6 H6 121.0
C20 C21 H21A 109.5
C20 C21 H21B 109.5
C20 C21 H21C 109.5
H21A C21 H21B 109.5
H21A C21 H21C 109.5
H21B C21 H21C 109.5
C51 C52 H52 119.4
C53 C52 C51 121.1(4)
C53 C52 H52 119.4
O2 N3 C5 117.2(4)
O3 N3 C5 119.3(4)
O3 N3 O2 123.5(4)
C44 C43 H43 119.7
C2DA C43 C44 120.6(4)
C2DA C43 H43 119.7
C43 C2DA H2DA 120.2
C43 C2DA C42 119.6(4)
C42 C2DA H2DA 120.2
C35 C34 C33 120.2(4)
C35 C34 H34 119.9
C33 C34 H34 119.9
C2 C7 H7 120.0
C6 C7 C2 120.0(4)
C6 C7 H7 120.0
C41 C42 H42 119.8
C2DA C42 C41 120.5(4)
C2DA C42 H42 119.8
C11 C12 H12A 109.5
C11 C12 H12B 109.5
C11 C12 H12C 109.5
H12A C12 H12B 109.5
H12A C12 H12C 109.5
H12B C12 H12C 109.5
C9 C10 H10A 109.5
C9 C10 H10B 109.5
C9 C10 H10C 109.5
H10A C10 H10B 109.5
H10A C10 H10C 109.5
H10B C10 H10C 109.5

loop_
_geom_bond_atom_site_label_1
_geom_bond_atom_site_label_2
_geom_bond_distance
Ru1 Se1 2.4632(5)
Ru1 P1 2.3456(9)
Ru1 O1 2.061(2)
Ru1 C17 2.285(4)
Ru1 C14 2.312(4)
Ru1 C15 2.242(4)
Ru1 C18 2.194(3)
Ru1 C16 2.267(4)
Ru1 C19 2.198(4)
Se1 C8 1.900(3)
P1 C50 1.844(4)
P1 C40 1.829(4)
P1 C30 1.825(4)
P2 F5 1.604(3)
P2 F4 1.592(3)
P2 F6 1.569(3)
P2 F3 1.570(3)
P2 F1 1.565(3)
P2 F2 1.571(4)
O1 C1 1.257(4)
N2 C1 1.325(5)
N2 C8 1.346(5)
C1 C2 1.498(5)
C50 C55 1.380(5)
C50 C51 1.402(5)
C44 H44 0.9500
C44 C40 1.402(5)
C44 C43 1.384(6)
C8 N1 1.336(5)
N1 C9 1.478(5)
N1 C11 1.468(5)
C40 C41 1.396(5)
C30 C35 1.389(5)
C30 C31 1.396(5)
C17 C18 1.436(5)
C17 C16 1.404(5)
C17 C20 1.518(5)
C14 C15 1.396(5)
C14 C13 1.506(5)
C14 C19 1.432(5)
C32 H32 0.9500
C32 C31 1.387(5)
C32 C33 1.376(6)
C2 C3 1.385(5)
C2 C7 1.395(5)
C35 H35 0.9500
C35 C34 1.380(5)
C9 H9A 0.9900
C9 H9B 0.9900
C9 C10 1.503(6)
C41 H41 0.9500
C41 C42 1.391(6)
C3 H3 0.9500
C3 C4 1.384(5)
C11 H11A 0.9900
C11 H11B 0.9900
C11 C12 1.511(6)
C15 C16 1.429(6)
C18 C19 1.427(5)
C31 H31 0.9500
C13 H13A 0.9800
C13 H13B 0.9800
C13 H13C 0.9800
C4 H4 0.9500
C4 C5 1.374(6)
C55 H55 0.9500
C55 C54 1.393(5)
C5 C6 1.382(6)
C5 N3 1.475(5)
C51 H51 0.9500
C51 C52 1.381(6)
C54 H54 0.9500
C54 C53 1.389(6)
C33 H33 0.9500
C33 C34 1.388(6)
C20 H20 1.0000
C20 C22 1.540(5)
C20 C21 1.516(6)
C53 H53 0.9500
C53 C52 1.376(6)
C22 H22A 0.9800
C22 H22B 0.9800
C22 H22C 0.9800
C6 H6 0.9500
C6 C7 1.386(6)
C21 H21A 0.9800
C21 H21B 0.9800
C21 H21C 0.9800
C52 H52 0.9500
O2 N3 1.231(5)
O3 N3 1.200(5)
C43 H43 0.9500
C43 C2DA 1.380(6)
C2DA H2DA 0.9500
C2DA C42 1.381(6)
C34 H34 0.9500
C7 H7 0.9500
C42 H42 0.9500
C12 H12A 0.9800
C12 H12B 0.9800
C12 H12C 0.9800
C10 H10A 0.9800
C10 H10B 0.9800
C10 H10C 0.9800
